data_7132739
loop_
_publ_author_name
'J&#xf6;rges, Mike'
'Gremillion, Alexander J.'
'Knyszek, Daniel'
'Kelley, Steven P.'
'Walensky, Justin R.'
'Gessner, Viktoria H.'

_publ_section_title
;
 From a mercury(II) bis(yldiide) complex to actinide yldiides.
;
_journal_issue 23
_journal_name_full 'Chemical communications (Cambridge, England)'
_journal_page_first 3190
_journal_page_last 3193
_journal_paper_doi 10.1039/d3cc05553a
_journal_volume 60
_journal_year 2024
_chemical_formula_moiety 'C51 H55 Cl P2 S Th, C7 H8'
_chemical_formula_sum 'C58 H63 Cl P2 S Th'
_chemical_formula_weight 1121.57
_space_group_crystal_system triclinic
_space_group_IT_number 2
_space_group_name_Hall '-P 1'
_space_group_name_H-M_alt 'P -1'
_atom_sites_solution_hydrogens geom
_audit_creation_date 2023-11-09
_audit_creation_method
;
Olex2 1.5
(compiled 2023.08.24 svn.re1ec1418 for OlexSys, GUI svn.r6817)
;
_audit_update_record
;
2023-11-10 deposited with the CCDC.	2024-02-20 downloaded from the CCDC.
;
_cell_angle_alpha 94.1930(10)
_cell_angle_beta 90.4360(10)
_cell_angle_gamma 93.0160(10)
_cell_formula_units_Z 2
_cell_length_a 12.1389(3)
_cell_length_b 14.1799(4)
_cell_length_c 14.3984(4)
_cell_measurement_reflns_used 9669
_cell_measurement_temperature 173.0
_cell_measurement_theta_max 33.65
_cell_measurement_theta_min 2.63
_cell_volume 2468.15(12)
_computing_cell_refinement 'Bruker Apex4 V.2022.1-1/SAINT V8.40B'
_computing_data_collection 'Bruker Apex4 V.2022.1-1'
_computing_data_reduction 'Bruker Apex4 V.2022.1-1/SAINT V8.40B'
_computing_molecular_graphics 'Olex2 1.5 (Dolomanov et al., 2009)'
_computing_publication_material 'Olex2 1.5 (Dolomanov et al., 2009)'
_computing_structure_refinement 'ShelXL (Sheldrick, 2015)'
_computing_structure_solution 'SHELXT 2014/5 (Sheldrick, 2014)'
_diffrn_ambient_temperature 173.0
_diffrn_measured_fraction_theta_full 0.998
_diffrn_measured_fraction_theta_max 0.999
_diffrn_measurement_device_type 'Bruker D8 Venture P2'
_diffrn_measurement_method 'shutterless omega and phi scans'
_diffrn_radiation_monochromator 'mirror optics'
_diffrn_radiation_type MoK\a
_diffrn_radiation_wavelength 0.71073
_diffrn_reflns_av_R_equivalents 0.0368
_diffrn_reflns_av_unetI/netI 0.0220
_diffrn_reflns_Laue_measured_fraction_full 0.998
_diffrn_reflns_Laue_measured_fraction_max 0.999
_diffrn_reflns_limit_h_max 17
_diffrn_reflns_limit_h_min -17
_diffrn_reflns_limit_k_max 19
_diffrn_reflns_limit_k_min -19
_diffrn_reflns_limit_l_max 20
_diffrn_reflns_limit_l_min -20
_diffrn_reflns_number 129878
_diffrn_reflns_point_group_measured_fraction_full 0.998
_diffrn_reflns_point_group_measured_fraction_max 0.999
_diffrn_reflns_theta_full 25.242
_diffrn_reflns_theta_max 29.999
_diffrn_reflns_theta_min 2.532
_diffrn_source 'Incoatec IMuS microfocus Mo tube'
_diffrn_standards_number 0
_exptl_absorpt_coefficient_mu 3.220
_exptl_absorpt_correction_T_max 0.7469
_exptl_absorpt_correction_T_min 0.6880
_exptl_absorpt_correction_type none
_exptl_absorpt_process_details
;
SADABS-2016/2 (Bruker,2016/2) was used for absorption correction.
wR2(int) was 0.0800 before and 0.0582 after correction.
The Ratio of minimum to maximum transmission is 0.9211.
The \l/2 correction factor is Not present.
;
_exptl_crystal_colour colourless
_exptl_crystal_colour_primary colourless
_exptl_crystal_density_diffrn 1.509
_exptl_crystal_description prism
_exptl_crystal_F_000 1128
_exptl_crystal_size_max 0.11
_exptl_crystal_size_mid 0.07
_exptl_crystal_size_min 0.03
_refine_diff_density_max 1.775
_refine_diff_density_min -0.758
_refine_diff_density_rms 0.082
_refine_ls_extinction_method none
_refine_ls_goodness_of_fit_ref 1.090
_refine_ls_hydrogen_treatment constr
_refine_ls_matrix_type full
_refine_ls_number_parameters 579
_refine_ls_number_reflns 14377
_refine_ls_number_restraints 0
_refine_ls_restrained_S_all 1.090
_refine_ls_R_factor_all 0.0239
_refine_ls_R_factor_gt 0.0193
_refine_ls_shift/su_max 0.005
_refine_ls_shift/su_mean 0.000
_refine_ls_structure_factor_coef Fsqd
_refine_ls_weighting_details 'w=1/[\s^2^(Fo^2^)+(0.0113P)^2^+2.0468P] where P=(Fo^2^+2Fc^2^)/3'
_refine_ls_weighting_scheme calc
_refine_ls_wR_factor_gt 0.0393
_refine_ls_wR_factor_ref 0.0414
_reflns_Friedel_coverage 0.000
_reflns_number_gt 13311
_reflns_number_total 14377
_reflns_threshold_expression 'I > 2\s(I)'
_cod_data_source_file d3cc05553a2.cif
_cod_data_source_block s1_a
_cod_depositor_comments 'Adding full bibliography for 7132735--7132739.cif.'
_cod_database_code 7132739
_shelx_shelxl_version_number 2017/1
_shelx_space_group_comment
;
The symmetry employed for this shelxl refinement is uniquely defined
by the following loop, which should always be used as a source of
symmetry information in preference to the above space-group names.
They are only intended as comments.
;
_shelx_estimated_absorpt_t_max 0.910
_shelx_estimated_absorpt_t_min 0.718
_olex2_refinement_description
;
1.a Aromatic/amide H refined with riding coordinates:
 C3(H3), C4(H4), C5(H5), C6(H6), C7(H7), C9(H9), C10(H10), C11(H11), C12(H12),
 C13(H13), C15(H15), C16(H16), C17(H17), C18(H18), C19(H19), C21(H21), C22(H22),
  C23(H23), C24(H24), C25(H25), C27(H27), C28(H28), C29(H29), C30(H30),
 C31(H31), C53(H53), C54(H54), C55(H55), C56(H56), C57(H57)
1.b Idealised Me refined as rotating group:
 C37(H37A,H37B,H37C), C38(H38A,H38B,H38C), C39(H39A,H39B,H39C), C40(H40A,H40B,
 H40C), C41(H41A,H41B,H41C), C47(H47A,H47B,H47C), C48(H48A,H48B,H48C), C49(H49A,
 H49B,H49C), C50(H50A,H50B,H50C), C51(H51A,H51B,H51C), C58(H58A,H58B,H58C)
;
_olex2_submission_special_instructions 'No special instructions were received'

loop_
_space_group_symop_operation_xyz
'x, y, z'
'-x, -y, -z'

loop_
_atom_site_label
_atom_site_type_symbol
_atom_site_fract_x
_atom_site_fract_y
_atom_site_fract_z
_atom_site_U_iso_or_equiv
_atom_site_adp_type
_atom_site_occupancy
_atom_site_site_symmetry_order
_atom_site_calc_flag
_atom_site_refinement_flags_posn
_atom_site_refinement_flags_adp
_atom_site_refinement_flags_occupancy
_atom_site_disorder_assembly
_atom_site_disorder_group
C1 C 0.43391(14) 0.70166(12) 0.26210(11) 0.0156(3) Uani 1 1 d . . . . .
Th1 Th 0.28445(2) 0.78653(2) 0.17125(2) 0.01428(2) Uani 1 1 d . . . . .
Cl1 Cl 0.29117(4) 0.90275(3) 0.32740(3) 0.02542(9) Uani 1 1 d . . . . .
S1 S 0.38835(4) 0.63812(3) 0.06141(3) 0.01863(8) Uani 1 1 d . . . . .
P1 P 0.45822(3) 0.60892(3) 0.18400(3) 0.01455(8) Uani 1 1 d . . . . .
P2 P 0.51250(4) 0.73144(3) 0.35899(3) 0.01485(8) Uani 1 1 d . . . . .
C2 C 0.60150(14) 0.58250(12) 0.16010(12) 0.0182(3) Uani 1 1 d . . . . .
C3 C 0.64758(15) 0.50145(13) 0.18856(13) 0.0225(4) Uani 1 1 d . . . . .
H3 H 0.603648 0.456469 0.219739 0.027 Uiso 1 1 calc R . . . .
C4 C 0.75804(17) 0.48637(15) 0.17129(15) 0.0309(4) Uani 1 1 d . . . . .
H4 H 0.788960 0.430505 0.190050 0.037 Uiso 1 1 calc R . . . .
C5 C 0.82304(16) 0.55150(17) 0.12731(16) 0.0351(5) Uani 1 1 d . . . . .
H5 H 0.898917 0.541346 0.117378 0.042 Uiso 1 1 calc R . . . .
C6 C 0.77795(17) 0.63162(16) 0.09764(16) 0.0333(5) Uani 1 1 d . . . . .
H6 H 0.822512 0.676232 0.066539 0.040 Uiso 1 1 calc R . . . .
C7 C 0.66744(16) 0.64689(14) 0.11330(14) 0.0257(4) Uani 1 1 d . . . . .
H7 H 0.636374 0.701621 0.092004 0.031 Uiso 1 1 calc R . . . .
C8 C 0.39947(14) 0.49322(12) 0.21151(12) 0.0172(3) Uani 1 1 d . . . . .
C9 C 0.35872(14) 0.47897(13) 0.29931(13) 0.0198(3) Uani 1 1 d . . . . .
H9 H 0.365103 0.529063 0.346912 0.024 Uiso 1 1 calc R . . . .
C10 C 0.30853(16) 0.39214(14) 0.31862(14) 0.0256(4) Uani 1 1 d . . . . .
H10 H 0.280919 0.383240 0.379095 0.031 Uiso 1 1 calc R . . . .
C11 C 0.29893(18) 0.31906(14) 0.24991(16) 0.0314(4) Uani 1 1 d . . . . .
H11 H 0.263358 0.260172 0.262579 0.038 Uiso 1 1 calc R . . . .
C12 C 0.34140(17) 0.33179(14) 0.16211(15) 0.0298(4) Uani 1 1 d . . . . .
H12 H 0.335941 0.281021 0.115166 0.036 Uiso 1 1 calc R . . . .
C13 C 0.39187(15) 0.41827(13) 0.14240(14) 0.0236(4) Uani 1 1 d . . . . .
H13 H 0.421057 0.426483 0.082322 0.028 Uiso 1 1 calc R . . . .
C14 C 0.62135(14) 0.65112(12) 0.38217(12) 0.0173(3) Uani 1 1 d . . . . .
C15 C 0.59244(15) 0.56637(13) 0.42123(12) 0.0216(4) Uani 1 1 d . . . . .
H15 H 0.517668 0.552606 0.436735 0.026 Uiso 1 1 calc R . . . .
C16 C 0.67072(17) 0.50183(14) 0.43787(13) 0.0261(4) Uani 1 1 d . . . . .
H16 H 0.649483 0.444454 0.464660 0.031 Uiso 1 1 calc R . . . .
C17 C 0.77989(17) 0.52094(15) 0.41544(14) 0.0294(4) Uani 1 1 d . . . . .
H17 H 0.833797 0.476833 0.426811 0.035 Uiso 1 1 calc R . . . .
C18 C 0.81004(16) 0.60448(15) 0.37646(15) 0.0300(4) Uani 1 1 d . . . . .
H18 H 0.884825 0.617440 0.360517 0.036 Uiso 1 1 calc R . . . .
C19 C 0.73188(15) 0.66972(14) 0.36037(14) 0.0239(4) Uani 1 1 d . . . . .
H19 H 0.753776 0.727362 0.334359 0.029 Uiso 1 1 calc R . . . .
C20 C 0.58802(14) 0.84599(12) 0.35771(12) 0.0184(3) Uani 1 1 d . . . . .
C21 C 0.65229(17) 0.86186(13) 0.28012(13) 0.0257(4) Uani 1 1 d . . . . .
H21 H 0.649676 0.816202 0.228363 0.031 Uiso 1 1 calc R . . . .
C22 C 0.71986(18) 0.94320(14) 0.27741(15) 0.0309(4) Uani 1 1 d . . . . .
H22 H 0.763768 0.952850 0.224248 0.037 Uiso 1 1 calc R . . . .
C23 C 0.72355(18) 1.01040(15) 0.35192(17) 0.0335(5) Uani 1 1 d . . . . .
H23 H 0.770771 1.065860 0.350486 0.040 Uiso 1 1 calc R . . . .
C24 C 0.6585(2) 0.99683(15) 0.42848(17) 0.0376(5) Uani 1 1 d . . . . .
H24 H 0.659452 1.043893 0.478993 0.045 Uiso 1 1 calc R . . . .
C25 C 0.59137(17) 0.91449(14) 0.43207(14) 0.0280(4) Uani 1 1 d . . . . .
H25 H 0.547769 0.905071 0.485446 0.034 Uiso 1 1 calc R . . . .
C26 C 0.43936(15) 0.73641(12) 0.46928(12) 0.0181(3) Uani 1 1 d . . . . .
C27 C 0.32504(15) 0.73689(12) 0.47057(13) 0.0199(3) Uani 1 1 d . . . . .
H27 H 0.284794 0.734775 0.413545 0.024 Uiso 1 1 calc R . . . .
C28 C 0.26871(16) 0.74045(13) 0.55455(13) 0.0247(4) Uani 1 1 d . . . . .
H28 H 0.190512 0.741352 0.554661 0.030 Uiso 1 1 calc R . . . .
C29 C 0.32678(18) 0.74266(14) 0.63783(14) 0.0287(4) Uani 1 1 d . . . . .
H29 H 0.288406 0.744556 0.695133 0.034 Uiso 1 1 calc R . . . .
C30 C 0.44084(18) 0.74211(16) 0.63764(13) 0.0310(4) Uani 1 1 d . . . . .
H30 H 0.480596 0.743826 0.694880 0.037 Uiso 1 1 calc R . . . .
C31 C 0.49712(16) 0.73906(14) 0.55420(13) 0.0252(4) Uani 1 1 d . . . . .
H31 H 0.575364 0.738765 0.554532 0.030 Uiso 1 1 calc R . . . .
C32 C 0.11362(14) 0.66660(13) 0.25600(13) 0.0204(3) Uani 1 1 d . . . . .
C33 C 0.07036(15) 0.75746(13) 0.25573(13) 0.0220(4) Uani 1 1 d . . . . .
C34 C 0.05029(15) 0.77634(13) 0.16222(14) 0.0230(4) Uani 1 1 d . . . . .
C35 C 0.08314(14) 0.69758(13) 0.10411(13) 0.0213(4) Uani 1 1 d . . . . .
C36 C 0.12142(14) 0.62961(12) 0.16256(13) 0.0196(3) Uani 1 1 d . . . . .
C37 C 0.12476(16) 0.61034(14) 0.34001(14) 0.0277(4) Uani 1 1 d . . . . .
H37A H 0.074713 0.553681 0.333232 0.041 Uiso 1 1 calc GR . . . .
H37B H 0.105878 0.649261 0.396111 0.041 Uiso 1 1 calc GR . . . .
H37C H 0.200928 0.591484 0.345369 0.041 Uiso 1 1 calc GR . . . .
C38 C 0.03286(18) 0.81668(15) 0.33931(16) 0.0343(5) Uani 1 1 d . . . . .
H38A H 0.043213 0.883900 0.328135 0.052 Uiso 1 1 calc GR . . . .
H38B H 0.076318 0.803580 0.394092 0.052 Uiso 1 1 calc GR . . . .
H38C H -0.045386 0.801145 0.350161 0.052 Uiso 1 1 calc GR . . . .
C39 C -0.01947(18) 0.85486(16) 0.13475(18) 0.0373(5) Uani 1 1 d . . . . .
H39A H -0.027394 0.851600 0.066788 0.056 Uiso 1 1 calc GR . . . .
H39B H 0.016099 0.916141 0.156793 0.056 Uiso 1 1 calc GR . . . .
H39C H -0.092481 0.847891 0.162803 0.056 Uiso 1 1 calc GR . . . .
C40 C 0.06540(18) 0.67869(16) 0.00095(14) 0.0316(4) Uani 1 1 d . . . . .
H40A H 0.029663 0.732138 -0.023725 0.047 Uiso 1 1 calc GR . . . .
H40B H 0.018275 0.620808 -0.011408 0.047 Uiso 1 1 calc GR . . . .
H40C H 0.136699 0.670814 -0.029330 0.047 Uiso 1 1 calc GR . . . .
C41 C 0.14261(15) 0.52856(13) 0.13120(15) 0.0265(4) Uani 1 1 d . . . . .
H41A H 0.072971 0.494887 0.111042 0.040 Uiso 1 1 calc GR . . . .
H41B H 0.174426 0.497512 0.182979 0.040 Uiso 1 1 calc GR . . . .
H41C H 0.194219 0.527554 0.079170 0.040 Uiso 1 1 calc GR . . . .
C42 C 0.24414(16) 0.91178(13) 0.02275(13) 0.0236(4) Uani 1 1 d . . . . .
C43 C 0.27608(16) 0.97169(13) 0.10226(13) 0.0238(4) Uani 1 1 d . . . . .
C44 C 0.38885(16) 0.95862(13) 0.12172(13) 0.0226(4) Uani 1 1 d . . . . .
C45 C 0.42589(15) 0.88963(13) 0.05471(13) 0.0219(4) Uani 1 1 d . . . . .
C46 C 0.33571(16) 0.85912(13) -0.00539(12) 0.0220(4) Uani 1 1 d . . . . .
C47 C 0.14499(18) 0.92231(17) -0.03854(16) 0.0343(5) Uani 1 1 d . . . . .
H47A H 0.168232 0.953328 -0.094337 0.052 Uiso 1 1 calc GR . . . .
H47B H 0.091840 0.960832 -0.004282 0.052 Uiso 1 1 calc GR . . . .
H47C H 0.110420 0.859635 -0.056869 0.052 Uiso 1 1 calc GR . . . .
C48 C 0.2099(2) 1.04827(15) 0.14897(17) 0.0359(5) Uani 1 1 d . . . . .
H48A H 0.240770 1.110355 0.133445 0.054 Uiso 1 1 calc GR . . . .
H48B H 0.212917 1.044338 0.216605 0.054 Uiso 1 1 calc GR . . . .
H48C H 0.133096 1.039943 0.127246 0.054 Uiso 1 1 calc GR . . . .
C49 C 0.46061(19) 1.01973(15) 0.19011(15) 0.0330(5) Uani 1 1 d . . . . .
H49A H 0.531756 1.034919 0.161538 0.049 Uiso 1 1 calc GR . . . .
H49B H 0.472591 0.985670 0.245834 0.049 Uiso 1 1 calc GR . . . .
H49C H 0.424227 1.078424 0.207532 0.049 Uiso 1 1 calc GR . . . .
C50 C 0.54359(16) 0.86593(15) 0.03962(14) 0.0285(4) Uani 1 1 d . . . . .
H50A H 0.545904 0.803842 0.005220 0.043 Uiso 1 1 calc GR . . . .
H50B H 0.581001 0.864332 0.099998 0.043 Uiso 1 1 calc GR . . . .
H50C H 0.580836 0.914131 0.003781 0.043 Uiso 1 1 calc GR . . . .
C51 C 0.34070(18) 0.79671(15) -0.09434(13) 0.0298(4) Uani 1 1 d . . . . .
H51A H 0.340699 0.835916 -0.147645 0.045 Uiso 1 1 calc GR . . . .
H51B H 0.276372 0.751801 -0.098755 0.045 Uiso 1 1 calc GR . . . .
H51C H 0.408279 0.761813 -0.094513 0.045 Uiso 1 1 calc GR . . . .
C52 C 0.0444(2) 0.17645(18) 0.37788(18) 0.0469(6) Uani 1 1 d . . . . .
C53 C -0.0132(2) 0.1756(2) 0.2915(2) 0.0571(8) Uani 1 1 d . . . . .
H53 H -0.032213 0.117057 0.257257 0.068 Uiso 1 1 calc R . . . .
C54 C -0.0415(2) 0.2596(2) 0.25708(19) 0.0538(7) Uani 1 1 d . . . . .
H54 H -0.079244 0.258054 0.198887 0.065 Uiso 1 1 calc R . . . .
C55 C -0.0167(2) 0.3442(2) 0.30450(19) 0.0484(6) Uani 1 1 d . . . . .
H55 H -0.036149 0.401372 0.279584 0.058 Uiso 1 1 calc R . . . .
C56 C 0.0364(2) 0.34635(18) 0.38838(18) 0.0401(5) Uani 1 1 d . . . . .
H56 H 0.052170 0.405289 0.422848 0.048 Uiso 1 1 calc R . . . .
C57 C 0.06746(19) 0.26409(16) 0.42367(16) 0.0357(5) Uani 1 1 d . . . . .
H57 H 0.106103 0.267810 0.481559 0.043 Uiso 1 1 calc R . . . .
C58 C 0.0770(4) 0.0879(2) 0.4176(3) 0.0900(14) Uani 1 1 d . . . . .
H58A H 0.118096 0.050471 0.371040 0.135 Uiso 1 1 calc GR . . . .
H58B H 0.010715 0.051026 0.434832 0.135 Uiso 1 1 calc GR . . . .
H58C H 0.123601 0.103906 0.472920 0.135 Uiso 1 1 calc GR . . . .

loop_
_atom_site_aniso_label
_atom_site_aniso_U_11
_atom_site_aniso_U_22
_atom_site_aniso_U_33
_atom_site_aniso_U_23
_atom_site_aniso_U_13
_atom_site_aniso_U_12
C1 0.0163(8) 0.0154(8) 0.0150(7) -0.0012(6) -0.0017(6) 0.0021(6)
Th1 0.01491(3) 0.01354(3) 0.01436(3) 0.00107(2) 0.00075(2) 0.00049(2)
Cl1 0.0360(2) 0.0197(2) 0.0201(2) -0.00174(16) 0.00081(18) 0.00230(18)
S1 0.0194(2) 0.0218(2) 0.01454(19) -0.00163(15) 0.00006(15) 0.00321(16)
P1 0.01337(19) 0.01458(19) 0.01544(19) -0.00107(15) 0.00111(15) 0.00113(15)
P2 0.0157(2) 0.01402(19) 0.01470(19) -0.00007(15) -0.00077(15) 0.00088(15)
C2 0.0150(8) 0.0212(8) 0.0176(8) -0.0048(6) 0.0019(6) 0.0020(6)
C3 0.0199(9) 0.0229(9) 0.0241(9) -0.0031(7) 0.0000(7) 0.0035(7)
C4 0.0234(10) 0.0333(11) 0.0358(11) -0.0060(9) -0.0027(8) 0.0118(8)
C5 0.0157(9) 0.0477(13) 0.0407(12) -0.0089(10) 0.0046(8) 0.0053(9)
C6 0.0196(9) 0.0407(12) 0.0385(12) -0.0004(10) 0.0086(8) -0.0040(8)
C7 0.0214(9) 0.0268(10) 0.0287(10) 0.0010(8) 0.0035(7) 0.0006(7)
C8 0.0144(7) 0.0143(8) 0.0227(8) -0.0001(6) 0.0012(6) 0.0009(6)
C9 0.0172(8) 0.0201(8) 0.0219(9) -0.0001(7) -0.0007(6) 0.0009(6)
C10 0.0237(9) 0.0261(10) 0.0278(10) 0.0075(8) 0.0020(7) -0.0005(7)
C11 0.0312(11) 0.0200(9) 0.0428(12) 0.0045(8) 0.0033(9) -0.0039(8)
C12 0.0311(11) 0.0183(9) 0.0384(11) -0.0069(8) 0.0026(9) -0.0016(8)
C13 0.0233(9) 0.0206(9) 0.0263(9) -0.0032(7) 0.0038(7) 0.0006(7)
C14 0.0183(8) 0.0174(8) 0.0159(8) -0.0018(6) -0.0028(6) 0.0030(6)
C15 0.0228(9) 0.0224(9) 0.0197(8) 0.0013(7) 0.0014(7) 0.0034(7)
C16 0.0345(11) 0.0216(9) 0.0231(9) 0.0034(7) -0.0003(8) 0.0089(8)
C17 0.0286(10) 0.0294(10) 0.0306(10) -0.0029(8) -0.0066(8) 0.0131(8)
C18 0.0174(9) 0.0330(11) 0.0390(12) -0.0029(9) -0.0034(8) 0.0040(8)
C19 0.0201(9) 0.0224(9) 0.0290(10) 0.0012(7) -0.0019(7) -0.0004(7)
C20 0.0178(8) 0.0164(8) 0.0207(8) 0.0000(6) -0.0017(6) 0.0007(6)
C21 0.0345(11) 0.0192(9) 0.0230(9) 0.0001(7) 0.0032(8) -0.0017(8)
C22 0.0312(11) 0.0249(10) 0.0367(11) 0.0058(8) 0.0087(9) -0.0020(8)
C23 0.0280(10) 0.0221(10) 0.0491(13) -0.0019(9) 0.0029(9) -0.0068(8)
C24 0.0441(13) 0.0257(11) 0.0397(12) -0.0140(9) 0.0036(10) -0.0085(9)
C25 0.0306(10) 0.0238(10) 0.0277(10) -0.0069(8) 0.0056(8) -0.0045(8)
C26 0.0225(8) 0.0161(8) 0.0158(8) 0.0003(6) 0.0016(6) 0.0020(6)
C27 0.0234(9) 0.0165(8) 0.0203(8) 0.0035(6) 0.0004(7) 0.0004(7)
C28 0.0245(9) 0.0228(9) 0.0273(10) 0.0035(7) 0.0069(7) 0.0037(7)
C29 0.0371(11) 0.0288(10) 0.0204(9) 0.0002(8) 0.0089(8) 0.0051(8)
C30 0.0373(11) 0.0401(12) 0.0155(9) -0.0020(8) -0.0020(8) 0.0060(9)
C31 0.0251(9) 0.0312(10) 0.0188(9) -0.0020(7) -0.0017(7) 0.0040(8)
C32 0.0153(8) 0.0197(8) 0.0259(9) 0.0011(7) 0.0026(7) -0.0022(6)
C33 0.0190(8) 0.0183(8) 0.0279(9) -0.0019(7) 0.0067(7) -0.0012(7)
C34 0.0156(8) 0.0203(9) 0.0332(10) 0.0025(7) 0.0037(7) 0.0025(7)
C35 0.0140(8) 0.0236(9) 0.0257(9) -0.0004(7) -0.0004(7) -0.0014(7)
C36 0.0125(7) 0.0171(8) 0.0283(9) -0.0030(7) 0.0013(7) -0.0014(6)
C37 0.0246(10) 0.0282(10) 0.0305(10) 0.0068(8) 0.0017(8) -0.0031(8)
C38 0.0337(11) 0.0295(11) 0.0385(12) -0.0068(9) 0.0170(9) -0.0007(9)
C39 0.0289(11) 0.0324(11) 0.0530(14) 0.0121(10) 0.0085(10) 0.0117(9)
C40 0.0277(10) 0.0393(12) 0.0267(10) 0.0000(9) -0.0027(8) -0.0040(9)
C41 0.0179(9) 0.0193(9) 0.0406(11) -0.0077(8) -0.0010(8) -0.0021(7)
C42 0.0251(9) 0.0235(9) 0.0232(9) 0.0105(7) -0.0003(7) -0.0002(7)
C43 0.0292(10) 0.0166(8) 0.0265(9) 0.0070(7) 0.0025(8) 0.0012(7)
C44 0.0281(9) 0.0168(8) 0.0232(9) 0.0071(7) -0.0003(7) -0.0042(7)
C45 0.0242(9) 0.0213(9) 0.0209(9) 0.0089(7) 0.0030(7) -0.0016(7)
C46 0.0263(9) 0.0233(9) 0.0169(8) 0.0072(7) 0.0017(7) -0.0012(7)
C47 0.0314(11) 0.0396(12) 0.0340(11) 0.0152(9) -0.0056(9) 0.0036(9)
C48 0.0440(13) 0.0231(10) 0.0416(13) 0.0045(9) 0.0056(10) 0.0089(9)
C49 0.0398(12) 0.0250(10) 0.0327(11) 0.0019(8) -0.0023(9) -0.0112(9)
C50 0.0244(10) 0.0329(11) 0.0296(10) 0.0126(8) 0.0040(8) 0.0001(8)
C51 0.0371(11) 0.0325(11) 0.0196(9) 0.0035(8) 0.0024(8) -0.0028(9)
C52 0.0590(16) 0.0367(13) 0.0447(14) -0.0006(11) 0.0242(12) 0.0023(11)
C53 0.0560(17) 0.0617(18) 0.0474(16) -0.0260(14) 0.0179(13) -0.0149(14)
C54 0.0412(14) 0.085(2) 0.0347(13) 0.0015(14) -0.0038(11) 0.0021(14)
C55 0.0389(14) 0.0634(18) 0.0448(15) 0.0138(13) 0.0006(11) 0.0061(12)
C56 0.0360(12) 0.0378(13) 0.0467(14) 0.0077(11) 0.0007(10) -0.0022(10)
C57 0.0365(12) 0.0381(12) 0.0326(11) 0.0032(9) -0.0008(9) 0.0016(10)
C58 0.148(4) 0.0443(18) 0.083(3) 0.0153(17) 0.042(3) 0.032(2)

loop_
_atom_type_symbol
_atom_type_description
_atom_type_scat_dispersion_real
_atom_type_scat_dispersion_imag
_atom_type_scat_source
C C 0.0033 0.0016 'International Tables Vol C Tables 4.2.6.8 and 6.1.1.4'
H H 0.0000 0.0000 'International Tables Vol C Tables 4.2.6.8 and 6.1.1.4'
P P 0.1023 0.0942 'International Tables Vol C Tables 4.2.6.8 and 6.1.1.4'
S S 0.1246 0.1234 'International Tables Vol C Tables 4.2.6.8 and 6.1.1.4'
Cl Cl 0.1484 0.1585 'International Tables Vol C Tables 4.2.6.8 and 6.1.1.4'
Th Th -7.2400 8.8979 'International Tables Vol C Tables 4.2.6.8 and 6.1.1.4'

loop_
_geom_angle_atom_site_label_1
_geom_angle_atom_site_label_2
_geom_angle_atom_site_label_3
_geom_angle
_geom_angle_site_symmetry_1
_geom_angle_site_symmetry_3
_geom_angle_publ_flag
P1 C1 Th1 100.71(7) . . ?
P2 C1 Th1 134.48(8) . . ?
P2 C1 P1 123.73(10) . . ?
C1 Th1 Cl1 82.15(4) . . ?
C1 Th1 S1 65.80(4) . . ?
C1 Th1 C33 109.97(5) . . ?
C1 Th1 C34 135.23(5) . . ?
C1 Th1 C35 124.04(5) . . ?
C1 Th1 C36 95.79(5) . . ?
C1 Th1 C42 145.64(5) . . ?
C1 Th1 C43 133.76(5) . . ?
C1 Th1 C44 105.81(5) . . ?
C1 Th1 C45 98.91(5) . . ?
C1 Th1 C46 120.20(5) . . ?
Cl1 Th1 S1 146.956(14) . . ?
Cl1 Th1 C33 74.86(4) . . ?
Cl1 Th1 C34 93.20(4) . . ?
Cl1 Th1 C35 120.68(4) . . ?
Cl1 Th1 C36 116.86(4) . . ?
Cl1 Th1 C42 104.03(4) . . ?
Cl1 Th1 C43 76.76(4) . . ?
Cl1 Th1 C44 74.25(4) . . ?
Cl1 Th1 C45 100.93(4) . . ?
Cl1 Th1 C46 120.36(4) . . ?
S1 Th1 C33 122.47(4) . . ?
S1 Th1 C36 76.06(4) . . ?
S1 Th1 C42 98.52(4) . . ?
C33 Th1 C42 104.22(5) . . ?
C34 Th1 S1 114.87(4) . . ?
C34 Th1 C33 28.49(5) . . ?
C34 Th1 C36 47.16(5) . . ?
C34 Th1 C42 78.77(5) . . ?
C34 Th1 C43 87.03(5) . . ?
C34 Th1 C46 100.59(5) . . ?
C35 Th1 S1 85.78(4) . . ?
C35 Th1 C33 47.23(5) . . ?
C35 Th1 C34 29.09(5) . . ?
C35 Th1 C36 28.71(5) . . ?
C35 Th1 C42 82.33(5) . . ?
C35 Th1 C43 102.06(6) . . ?
C35 Th1 C44 128.63(5) . . ?
C35 Th1 C45 121.55(5) . . ?
C35 Th1 C46 92.77(5) . . ?
C36 Th1 C33 46.56(5) . . ?
C36 Th1 C42 110.36(5) . . ?
C43 Th1 S1 119.59(4) . . ?
C43 Th1 C33 103.51(5) . . ?
C43 Th1 C36 130.44(5) . . ?
C43 Th1 C42 28.14(5) . . ?
C44 Th1 S1 105.88(4) . . ?
C44 Th1 C33 128.14(5) . . ?
C44 Th1 C34 115.70(5) . . ?
C44 Th1 C36 157.16(5) . . ?
C44 Th1 C42 46.86(5) . . ?
C44 Th1 C43 28.77(5) . . ?
C44 Th1 C45 28.94(5) . . ?
C44 Th1 C46 47.44(5) . . ?
C45 Th1 S1 77.43(4) . . ?
C45 Th1 C33 149.67(5) . . ?
C45 Th1 C34 125.54(5) . . ?
C45 Th1 C36 140.94(5) . . ?
C45 Th1 C42 46.81(5) . . ?
C45 Th1 C43 47.28(5) . . ?
C45 Th1 C46 28.79(5) . . ?
C46 Th1 S1 73.18(4) . . ?
C46 Th1 C33 128.66(5) . . ?
C46 Th1 C36 114.64(5) . . ?
C46 Th1 C42 28.23(5) . . ?
C46 Th1 C43 46.94(5) . . ?
P1 S1 Th1 84.994(18) . . ?
C1 P1 Th1 49.60(6) . . ?
C1 P1 S1 106.53(6) . . ?
C1 P1 C2 118.14(8) . . ?
C1 P1 C8 116.17(8) . . ?
S1 P1 Th1 58.265(16) . . ?
C2 P1 Th1 140.40(6) . . ?
C2 P1 S1 107.13(6) . . ?
C8 P1 Th1 117.76(5) . . ?
C8 P1 S1 106.64(6) . . ?
C8 P1 C2 101.47(8) . . ?
C1 P2 C14 115.94(8) . . ?
C1 P2 C20 113.95(8) . . ?
C1 P2 C26 115.96(8) . . ?
C20 P2 C14 102.89(8) . . ?
C26 P2 C14 101.47(8) . . ?
C26 P2 C20 104.91(8) . . ?
C3 C2 P1 122.25(14) . . ?
C3 C2 C7 118.94(16) . . ?
C7 C2 P1 118.80(14) . . ?
C4 C3 C2 119.89(18) . . ?
C5 C4 C3 120.7(2) . . ?
C4 C5 C6 119.96(19) . . ?
C5 C6 C7 119.9(2) . . ?
C6 C7 C2 120.57(19) . . ?
C9 C8 P1 120.94(13) . . ?
C9 C8 C13 119.16(16) . . ?
C13 C8 P1 119.87(14) . . ?
C8 C9 C10 120.81(17) . . ?
C11 C10 C9 119.96(18) . . ?
C10 C11 C12 119.82(18) . . ?
C11 C12 C13 120.51(18) . . ?
C12 C13 C8 119.72(18) . . ?
C15 C14 P2 118.70(13) . . ?
C15 C14 C19 118.21(16) . . ?
C19 C14 P2 123.07(14) . . ?
C16 C15 C14 121.20(18) . . ?
C17 C16 C15 119.98(18) . . ?
C18 C17 C16 119.63(18) . . ?
C17 C18 C19 120.54(19) . . ?
C18 C19 C14 120.43(18) . . ?
C21 C20 P2 117.29(13) . . ?
C25 C20 P2 123.81(14) . . ?
C25 C20 C21 118.71(17) . . ?
C22 C21 C20 120.88(18) . . ?
C23 C22 C21 120.03(19) . . ?
C24 C23 C22 119.84(19) . . ?
C23 C24 C25 120.33(19) . . ?
C20 C25 C24 120.18(19) . . ?
C27 C26 P2 120.46(13) . . ?
C27 C26 C31 118.72(16) . . ?
C31 C26 P2 120.82(14) . . ?
C26 C27 C28 120.73(17) . . ?
C29 C28 C27 119.92(18) . . ?
C28 C29 C30 120.01(18) . . ?
C29 C30 C31 120.18(18) . . ?
C30 C31 C26 120.44(18) . . ?
C33 C32 Th1 74.35(10) . . ?
C33 C32 C37 125.66(17) . . ?
C36 C32 Th1 74.12(10) . . ?
C36 C32 C33 108.03(16) . . ?
C36 C32 C37 124.97(17) . . ?
C37 C32 Th1 127.83(12) . . ?
C32 C33 Th1 77.59(10) . . ?
C32 C33 C38 126.32(18) . . ?
C34 C33 Th1 73.39(10) . . ?
C34 C33 C32 108.14(16) . . ?
C34 C33 C38 124.71(18) . . ?
C38 C33 Th1 123.31(13) . . ?
C33 C34 Th1 78.13(10) . . ?
C33 C34 C35 107.95(16) . . ?
C33 C34 C39 123.35(18) . . ?
C35 C34 Th1 74.71(10) . . ?
C35 C34 C39 127.06(19) . . ?
C39 C34 Th1 124.99(13) . . ?
C34 C35 Th1 76.20(10) . . ?
C34 C35 C40 128.00(18) . . ?
C36 C35 Th1 78.50(10) . . ?
C36 C35 C34 107.75(16) . . ?
C36 C35 C40 123.57(17) . . ?
C40 C35 Th1 119.18(12) . . ?
C32 C36 Th1 77.86(10) . . ?
C32 C36 C35 108.12(16) . . ?
C32 C36 C41 125.69(17) . . ?
C35 C36 Th1 72.79(10) . . ?
C35 C36 C41 124.97(17) . . ?
C41 C36 Th1 125.37(11) . . ?
C43 C42 Th1 73.92(10) . . ?
C43 C42 C46 108.10(17) . . ?
C43 C42 C47 125.71(18) . . ?
C46 C42 Th1 73.58(10) . . ?
C46 C42 C47 123.80(18) . . ?
C47 C42 Th1 132.28(13) . . ?
C42 C43 Th1 77.94(10) . . ?
C42 C43 C44 108.06(17) . . ?
C42 C43 C48 126.51(19) . . ?
C44 C43 Th1 73.66(10) . . ?
C44 C43 C48 124.66(18) . . ?
C48 C43 Th1 122.41(13) . . ?
C43 C44 Th1 77.58(10) . . ?
C43 C44 C49 125.42(18) . . ?
C45 C44 Th1 75.71(10) . . ?
C45 C44 C43 107.89(17) . . ?
C45 C44 C49 125.85(18) . . ?
C49 C44 Th1 121.29(12) . . ?
C44 C45 Th1 75.34(10) . . ?
C44 C45 C46 108.04(17) . . ?
C44 C45 C50 125.57(18) . . ?
C46 C45 Th1 77.08(10) . . ?
C46 C45 C50 125.58(18) . . ?
C50 C45 Th1 121.97(12) . . ?
C42 C46 Th1 78.19(10) . . ?
C42 C46 C45 107.86(17) . . ?
C42 C46 C51 124.74(18) . . ?
C45 C46 Th1 74.13(10) . . ?
C45 C46 C51 126.39(18) . . ?
C51 C46 Th1 122.88(12) . . ?
C53 C52 C58 122.1(3) . . ?
C57 C52 C53 116.2(2) . . ?
C57 C52 C58 121.6(3) . . ?
C54 C53 C52 120.1(2) . . ?
C55 C54 C53 121.5(3) . . ?
C54 C55 C56 119.2(3) . . ?
C55 C56 C57 120.7(3) . . ?
C56 C57 C52 122.2(2) . . ?

loop_
_geom_bond_atom_site_label_1
_geom_bond_atom_site_label_2
_geom_bond_distance
_geom_bond_site_symmetry_2
_geom_bond_publ_flag
C1 Th1 2.6220(16) . ?
C1 P1 1.7060(17) . ?
C1 P2 1.6988(17) . ?
Th1 Cl1 2.6869(4) . ?
Th1 S1 2.8885(4) . ?
Th1 C33 2.9004(18) . ?
Th1 C34 2.8401(18) . ?
Th1 C35 2.8211(17) . ?
Th1 C36 2.8941(17) . ?
Th1 C42 2.9319(18) . ?
Th1 C43 2.8807(18) . ?
Th1 C44 2.8306(17) . ?
Th1 C45 2.8353(17) . ?
Th1 C46 2.8730(17) . ?
S1 P1 2.0317(6) . ?
P1 C2 1.8283(17) . ?
P1 C8 1.8258(17) . ?
P2 C14 1.8335(17) . ?
P2 C20 1.8241(18) . ?
P2 C26 1.8238(17) . ?
C2 C3 1.391(3) . ?
C2 C7 1.396(3) . ?
C3 C4 1.390(3) . ?
C4 C5 1.376(3) . ?
C5 C6 1.380(3) . ?
C6 C7 1.388(3) . ?
C8 C9 1.386(2) . ?
C8 C13 1.401(2) . ?
C9 C10 1.392(3) . ?
C10 C11 1.379(3) . ?
C11 C12 1.389(3) . ?
C12 C13 1.391(3) . ?
C14 C15 1.393(2) . ?
C14 C19 1.396(2) . ?
C15 C16 1.385(3) . ?
C16 C17 1.384(3) . ?
C17 C18 1.381(3) . ?
C18 C19 1.389(3) . ?
C20 C21 1.392(3) . ?
C20 C25 1.391(3) . ?
C21 C22 1.383(3) . ?
C22 C23 1.381(3) . ?
C23 C24 1.380(3) . ?
C24 C25 1.392(3) . ?
C26 C27 1.388(2) . ?
C26 C31 1.402(2) . ?
C27 C28 1.393(3) . ?
C28 C29 1.384(3) . ?
C29 C30 1.385(3) . ?
C30 C31 1.386(3) . ?
C32 C33 1.417(3) . ?
C32 C36 1.414(3) . ?
C32 C37 1.506(3) . ?
C33 C34 1.414(3) . ?
C33 C38 1.504(3) . ?
C34 C35 1.422(3) . ?
C34 C39 1.507(3) . ?
C35 C36 1.419(3) . ?
C35 C40 1.502(3) . ?
C36 C41 1.506(2) . ?
C42 C43 1.414(3) . ?
C42 C46 1.417(3) . ?
C42 C47 1.507(3) . ?
C43 C44 1.420(3) . ?
C43 C48 1.506(3) . ?
C44 C45 1.416(3) . ?
C44 C49 1.504(3) . ?
C45 C46 1.420(3) . ?
C45 C50 1.499(3) . ?
C46 C51 1.506(3) . ?
C52 C53 1.421(4) . ?
C52 C57 1.378(3) . ?
C52 C58 1.487(4) . ?
C53 C54 1.383(4) . ?
C54 C55 1.354(4) . ?
C55 C56 1.362(4) . ?
C56 C57 1.375(3) . ?
